data_4022521
loop_
_publ_author_name
'Alexander Shivanyuk'
'Jan C. Friese'
'Steve D\"oring'
'Julius Rebek, Jr.'

_publ_section_title
;
 Solvent-Stabilized Molecular Capsules
;
_journal_name_full 'Journal of Organic Chemistry'
_journal_page_first 6489
_journal_page_last 6496
_journal_paper_doi 10.1021/jo034791+
_journal_volume 68
_journal_year 2003
_chemical_formula_sum 'C80 H136 O11'
_chemical_formula_weight 1273.89
_chemical_name_common pyrrogallolarene
_chemical_name_systematic
;
  ?
;
_space_group_IT_number 2
_symmetry_cell_setting triclinic
_symmetry_space_group_name_Hall '-P 1'
_symmetry_space_group_name_H-M 'P -1'
_atom_sites_solution_hydrogens geom
_atom_sites_solution_primary direct
_atom_sites_solution_secondary difmap
_audit_creation_method SHELXL-97
_cell_angle_alpha 108.866(16)
_cell_angle_beta 91.142(12)
_cell_angle_gamma 96.117(14)
_cell_formula_units_Z 2
_cell_length_a 11.157(3)
_cell_length_b 16.173(4)
_cell_length_c 23.393(7)
_cell_measurement_temperature 173(2)
_cell_volume 3964.9(19)
_computing_structure_refinement 'SHELXL-97 (Sheldrick, 1997)'
_diffrn_ambient_temperature 173(2)
_diffrn_measured_fraction_theta_full 0.630
_diffrn_measured_fraction_theta_max 0.630
_diffrn_radiation_monochromator graphite
_diffrn_radiation_source 'fine-focus sealed tube'
_diffrn_radiation_type MoK\a
_diffrn_radiation_wavelength 0.71073
_diffrn_reflns_av_R_equivalents 0.0000
_diffrn_reflns_av_sigmaI/netI 0.0547
_diffrn_reflns_limit_h_max 14
_diffrn_reflns_limit_h_min -14
_diffrn_reflns_limit_k_max 19
_diffrn_reflns_limit_k_min -13
_diffrn_reflns_limit_l_max 10
_diffrn_reflns_limit_l_min -30
_diffrn_reflns_number 12139
_diffrn_reflns_theta_full 28.06
_diffrn_reflns_theta_max 28.06
_diffrn_reflns_theta_min 0.92
_exptl_absorpt_coefficient_mu 0.069
_exptl_crystal_density_diffrn 1.067
_exptl_crystal_density_method 'not measured'
_exptl_crystal_F_000 1408
_refine_diff_density_max 0.580
_refine_diff_density_min -0.567
_refine_diff_density_rms 0.082
_refine_ls_extinction_method none
_refine_ls_goodness_of_fit_ref 1.037
_refine_ls_hydrogen_treatment mixed
_refine_ls_matrix_type full
_refine_ls_number_parameters 892
_refine_ls_number_reflns 12139
_refine_ls_number_restraints 0
_refine_ls_restrained_S_all 1.037
_refine_ls_R_factor_all 0.0864
_refine_ls_R_factor_gt 0.0580
_refine_ls_shift/su_max 0.005
_refine_ls_shift/su_mean 0.001
_refine_ls_structure_factor_coef Fsqd
_refine_ls_weighting_details 'calc w=1/[\s^2^(Fo^2^)+(0.0800P)^2^+0.0000P] where P=(Fo^2^+2Fc^2^)/3'
_refine_ls_weighting_scheme calc
_refine_ls_wR_factor_gt 0.1396
_refine_ls_wR_factor_ref 0.1583
_reflns_number_gt 7857
_reflns_number_total 12139
_reflns_threshold_expression >2sigma(I)
_cod_data_source_file jo034791+si20030620_115108_6.cif
_cod_data_source_block als066
_cod_database_code 4022521

loop_
_symmetry_equiv_pos_as_xyz
'x, y, z'
'-x, -y, -z'

loop_
_atom_site_label
_atom_site_type_symbol
_atom_site_fract_x
_atom_site_fract_y
_atom_site_fract_z
_atom_site_U_iso_or_equiv
_atom_site_adp_type
_atom_site_occupancy
_atom_site_symmetry_multiplicity
_atom_site_calc_flag
_atom_site_refinement_flags
O1 O 0.07939(16) 0.03320(13) 0.45599(8) 0.0252(5) Uani 1 1 d .
H1 H 0.1509 0.0575 0.4640 0.038 Uiso 1 1 calc R
O2 O -0.13945(16) 0.08283(13) 0.48875(8) 0.0297(5) Uani 1 1 d .
H2 H -0.0928 0.0566 0.5035 0.045 Uiso 1 1 calc R
O3 O -0.27039(16) 0.15544(13) 0.42757(8) 0.0286(5) Uani 1 1 d .
H3 H -0.2846 0.2022 0.4218 0.043 Uiso 1 1 calc R
O4 O -0.31013(15) 0.30404(12) 0.40107(8) 0.0227(5) Uani 1 1 d .
H4 H -0.3439 0.3453 0.4241 0.034 Uiso 1 1 calc R
O5 O -0.28015(15) 0.48111(13) 0.41873(7) 0.0224(5) Uani 1 1 d .
H5 H -0.2380 0.5138 0.4495 0.034 Uiso 1 1 calc R
O6 O -0.10309(16) 0.54914(13) 0.35598(8) 0.0255(5) Uani 1 1 d .
H6 H -0.1627 0.5735 0.3717 0.038 Uiso 1 1 calc R
O7 O 0.13128(16) 0.61992(12) 0.36629(8) 0.0257(5) Uani 1 1 d .
H7 H 0.0573 0.6013 0.3624 0.039 Uiso 1 1 calc R
O8 O 0.34409(16) 0.65329(13) 0.43181(8) 0.0255(5) Uani 1 1 d .
H8 H 0.2985 0.6886 0.4265 0.038 Uiso 1 1 calc R
O9 O 0.49599(15) 0.53849(12) 0.41768(7) 0.0226(5) Uani 1 1 d .
H9 H 0.5414 0.4985 0.4093 0.034 Uiso 1 1 calc R
O10 O 0.50285(19) 0.38508(16) 0.46194(8) 0.0209(6) Uani 1 1 d .
H10 H 0.4962 0.4019 0.4995 0.031 Uiso 1 1 calc R
O11 O 0.43207(16) 0.26775(14) 0.52778(7) 0.0251(5) Uani 1 1 d .
H11 H 0.5022 0.2947 0.5355 0.038 Uiso 1 1 calc R
O12 O 0.30413(16) 0.11066(13) 0.46953(8) 0.0259(5) Uani 1 1 d .
H12 H 0.3601 0.1163 0.4955 0.039 Uiso 1 1 calc R
OZ1 O -0.45254(18) -0.11181(15) 0.44100(10) 0.0391(6) Uani 1 1 d .
HZ1 H -0.5241 -0.1351 0.4391 0.059 Uiso 1 1 calc R
OZ2 O -0.70350(18) -0.18633(14) 0.43190(8) 0.0335(6) Uani 1 1 d .
HZ2 H -0.7334 -0.1620 0.4650 0.050 Uiso 1 1 calc R
OX2 O -0.2294(3) 0.67299(19) 0.40818(15) 0.0859(12) Uani 1 1 d .
OZ3 O -0.1822(2) 0.56523(19) 0.52805(9) 0.0478(7) Uani 1 1 d .
HZ3 H -0.2291 0.5621 0.5552 0.072 Uiso 1 1 calc R
C1 C 0.1955(3) 0.0657(2) 0.35243(11) 0.0208(9) Uani 1 1 d .
H1A H 0.2162 0.0235 0.3733 0.025 Uiso 1 1 calc R
C1A C 0.2054(3) 0.0190(2) 0.28477(11) 0.0261(8) Uani 1 1 d .
H1A1 H 0.1903 0.0596 0.2623 0.031 Uiso 1 1 calc R
H1A2 H 0.1427 -0.0326 0.2706 0.031 Uiso 1 1 calc R
C1B C 0.3300(2) -0.0117(2) 0.27117(11) 0.0290(8) Uani 1 1 d .
H1B1 H 0.3907 0.0408 0.2801 0.035 Uiso 1 1 calc R
H1B2 H 0.3497 -0.0442 0.2988 0.035 Uiso 1 1 calc R
C1C C 0.3406(3) -0.0699(2) 0.20664(12) 0.0355(8) Uani 1 1 d .
H1C1 H 0.3316 -0.0355 0.1790 0.043 Uiso 1 1 calc R
H1C2 H 0.2747 -0.1193 0.1958 0.043 Uiso 1 1 calc R
C1D C 0.4615(3) -0.1063(2) 0.19842(13) 0.0406(9) Uani 1 1 d .
H1D1 H 0.4690 -0.1409 0.2261 0.049 Uiso 1 1 calc R
H1D2 H 0.5265 -0.0563 0.2108 0.049 Uiso 1 1 calc R
C1E C 0.4820(3) -0.1644(2) 0.13451(13) 0.0409(9) Uani 1 1 d .
H1E1 H 0.4159 -0.2137 0.1215 0.049 Uiso 1 1 calc R
H1E2 H 0.5585 -0.1900 0.1353 0.049 Uiso 1 1 calc R
C1F C 0.4879(3) -0.1170(2) 0.08769(13) 0.0396(9) Uani 1 1 d .
H1F1 H 0.4051 -0.1180 0.0712 0.048 Uiso 1 1 calc R
H1F2 H 0.5212 -0.0547 0.1077 0.048 Uiso 1 1 calc R
C1G C 0.5653(3) -0.1588(2) 0.03608(13) 0.0379(9) Uani 1 1 d .
H1G1 H 0.6476 -0.1579 0.0531 0.045 Uiso 1 1 calc R
H1G2 H 0.5318 -0.2211 0.0167 0.045 Uiso 1 1 calc R
C1H C 0.5749(3) -0.1150(2) -0.01212(13) 0.0395(9) Uani 1 1 d .
H1H1 H 0.5983 -0.0510 0.0075 0.047 Uiso 1 1 calc R
H1H2 H 0.4948 -0.1232 -0.0334 0.047 Uiso 1 1 calc R
C1I C 0.6666(3) -0.1515(2) -0.05825(13) 0.0404(9) Uani 1 1 d .
H1I1 H 0.7465 -0.1430 -0.0366 0.048 Uiso 1 1 calc R
H1I2 H 0.6434 -0.2156 -0.0772 0.048 Uiso 1 1 calc R
C1J C 0.6788(3) -0.1104(2) -0.10790(14) 0.0456(10) Uani 1 1 d .
H1J1 H 0.6981 -0.0458 -0.0893 0.055 Uiso 1 1 calc R
H1J2 H 0.6005 -0.1220 -0.1314 0.055 Uiso 1 1 calc R
C1K C 0.7763(3) -0.1455(2) -0.15067(14) 0.0520(10) Uani 1 1 d .
H1K1 H 0.8544 -0.1332 -0.1278 0.078 Uiso 1 1 calc R
H1K2 H 0.7806 -0.1168 -0.1817 0.078 Uiso 1 1 calc R
H1K3 H 0.7568 -0.2092 -0.1700 0.078 Uiso 1 1 calc R
C2 C 0.0684(2) 0.08581(18) 0.36898(11) 0.0190(7) Uani 1 1 d .
C3 C 0.0195(2) 0.07090(18) 0.41981(11) 0.0202(7) Uani 1 1 d .
C4 C -0.0924(2) 0.09465(18) 0.43759(11) 0.0229(7) Uani 1 1 d .
C5 C -0.1614(2) 0.13298(18) 0.40494(11) 0.0197(7) Uani 1 1 d .
C6 C -0.1178(2) 0.14482(18) 0.35211(11) 0.0197(7) Uani 1 1 d .
C7 C -0.0034(2) 0.12257(18) 0.33645(10) 0.0197(7) Uani 1 1 d .
H7A H 0.0277 0.1329 0.3016 0.024 Uiso 1 1 calc R
C8 C -0.1953(2) 0.17923(18) 0.31197(11) 0.0219(7) Uani 1 1 d .
H8A H -0.2807 0.1690 0.3227 0.026 Uiso 1 1 calc R
C8A C -0.1911(2) 0.1268(2) 0.24470(11) 0.0278(8) Uani 1 1 d .
H8A1 H -0.1097 0.1395 0.2313 0.033 Uiso 1 1 calc R
H8A2 H -0.2042 0.0632 0.2394 0.033 Uiso 1 1 calc R
C8B C -0.2847(3) 0.1474(2) 0.20466(12) 0.0330(8) Uani 1 1 d .
H8B1 H -0.2772 0.2119 0.2133 0.040 Uiso 1 1 calc R
H8B2 H -0.3663 0.1288 0.2153 0.040 Uiso 1 1 calc R
C8C C -0.2727(3) 0.1024(2) 0.13649(12) 0.0362(8) Uani 1 1 d .
H8C1 H -0.2691 0.0388 0.1290 0.043 Uiso 1 1 calc R
H8C2 H -0.3464 0.1080 0.1144 0.043 Uiso 1 1 calc R
C8D C -0.1645(3) 0.1381(2) 0.11062(13) 0.0442(9) Uani 1 1 d .
H8D1 H -0.0904 0.1250 0.1283 0.053 Uiso 1 1 calc R
H8D2 H -0.1617 0.2028 0.1225 0.053 Uiso 1 1 calc R
C8E C -0.1653(3) 0.0999(2) 0.04170(12) 0.0420(9) Uani 1 1 d .
H8E1 H -0.1680 0.0351 0.0300 0.050 Uiso 1 1 calc R
H8E2 H -0.2398 0.1127 0.0242 0.050 Uiso 1 1 calc R
C8F C -0.0578(3) 0.1349(3) 0.01447(13) 0.0523(10) Uani 1 1 d .
H8F1 H 0.0165 0.1187 0.0299 0.063 Uiso 1 1 calc R
H8F2 H -0.0519 0.1999 0.0283 0.063 Uiso 1 1 calc R
C8G C -0.0631(3) 0.1006(2) -0.05476(13) 0.0433(9) Uani 1 1 d .
H8G1 H -0.0716 0.0355 -0.0686 0.052 Uiso 1 1 calc R
H8G2 H -0.1359 0.1185 -0.0702 0.052 Uiso 1 1 calc R
C8H C 0.0465(3) 0.1334(3) -0.08204(14) 0.0517(10) Uani 1 1 d .
H8H1 H 0.1185 0.1116 -0.0691 0.062 Uiso 1 1 calc R
H8H2 H 0.0588 0.1985 -0.0656 0.062 Uiso 1 1 calc R
C8I C 0.0383(3) 0.1056(2) -0.15057(13) 0.0427(9) Uani 1 1 d .
H8I1 H 0.0260 0.0405 -0.1671 0.051 Uiso 1 1 calc R
H8I2 H -0.0333 0.1276 -0.1637 0.051 Uiso 1 1 calc R
C8J C 0.1487(3) 0.1388(3) -0.17705(15) 0.0527(10) Uani 1 1 d .
H8J1 H 0.1651 0.2034 -0.1576 0.063 Uiso 1 1 calc R
H8J2 H 0.2190 0.1126 -0.1668 0.063 Uiso 1 1 calc R
C8K C 0.1383(3) 0.1185(2) -0.24456(15) 0.0548(11) Uani 1 1 d .
H8K1 H 0.1259 0.0546 -0.2645 0.082 Uiso 1 1 calc R
H8K2 H 0.2126 0.1431 -0.2578 0.082 Uiso 1 1 calc R
H8K3 H 0.0696 0.1447 -0.2553 0.082 Uiso 1 1 calc R
C9 C -0.1668(2) 0.27811(18) 0.32549(10) 0.0171(7) Uani 1 1 d .
C10 C -0.2275(2) 0.33737(19) 0.36842(10) 0.0184(7) Uani 1 1 d .
C11 C -0.2074(2) 0.42726(18) 0.37919(10) 0.0167(7) Uani 1 1 d .
C12 C -0.1233(2) 0.46074(19) 0.34746(11) 0.0190(7) Uani 1 1 d .
C13 C -0.0534(2) 0.40443(19) 0.30665(10) 0.0173(7) Uani 1 1 d .
C14 C -0.0781(2) 0.31513(19) 0.29629(10) 0.0187(7) Uani 1 1 d .
H14 H -0.0324 0.2766 0.2678 0.022 Uiso 1 1 calc R
C15 C 0.0487(2) 0.44364(18) 0.27760(10) 0.0191(7) Uani 1 1 d .
H15 H 0.0252 0.5007 0.2756 0.023 Uiso 1 1 calc R
C15A C 0.0657(2) 0.38672(19) 0.21231(11) 0.0259(8) Uani 1 1 d .
H15A H 0.0862 0.3287 0.2123 0.031 Uiso 1 1 calc R
H15B H -0.0115 0.3769 0.1882 0.031 Uiso 1 1 calc R
C15B C 0.1640(3) 0.4276(2) 0.18211(11) 0.0304(8) Uani 1 1 d .
H15C H 0.1535 0.4902 0.1898 0.036 Uiso 1 1 calc R
H15D H 0.2437 0.4254 0.2005 0.036 Uiso 1 1 calc R
C15C C 0.1616(3) 0.3809(2) 0.11423(11) 0.0306(8) Uani 1 1 d .
H15E H 0.0837 0.3864 0.0956 0.037 Uiso 1 1 calc R
H15F H 0.1667 0.3175 0.1066 0.037 Uiso 1 1 calc R
C15D C 0.2646(3) 0.4178(2) 0.08401(11) 0.0310(8) Uani 1 1 d .
H15G H 0.2644 0.4822 0.0948 0.037 Uiso 1 1 calc R
H15H H 0.3425 0.4071 0.0997 0.037 Uiso 1 1 calc R
C15E C 0.2543(3) 0.3762(2) 0.01520(11) 0.0311(8) Uani 1 1 d .
H15I H 0.2536 0.3117 0.0046 0.037 Uiso 1 1 calc R
H15J H 0.1766 0.3873 -0.0003 0.037 Uiso 1 1 calc R
C15F C 0.3569(3) 0.4114(2) -0.01608(11) 0.0311(8) Uani 1 1 d .
H15K H 0.3620 0.4763 -0.0032 0.037 Uiso 1 1 calc R
H15L H 0.4343 0.3959 -0.0034 0.037 Uiso 1 1 calc R
C15G C 0.3382(3) 0.3738(2) -0.08470(12) 0.0333(8) Uani 1 1 d .
H15M H 0.3291 0.3088 -0.0969 0.040 Uiso 1 1 calc R
H15N H 0.2618 0.3911 -0.0970 0.040 Uiso 1 1 calc R
C15H C 0.4389(3) 0.4031(2) -0.11891(12) 0.0343(8) Uani 1 1 d .
H15O H 0.5145 0.3823 -0.1091 0.041 Uiso 1 1 calc R
H15P H 0.4516 0.4682 -0.1054 0.041 Uiso 1 1 calc R
C15I C 0.4121(3) 0.3682(2) -0.18712(12) 0.0395(9) Uani 1 1 d .
H15Q H 0.3365 0.3892 -0.1967 0.047 Uiso 1 1 calc R
H15R H 0.3984 0.3031 -0.2004 0.047 Uiso 1 1 calc R
C15J C 0.5123(3) 0.3959(3) -0.22293(14) 0.0532(11) Uani 1 1 d .
H15S H 0.5319 0.4607 -0.2072 0.064 Uiso 1 1 calc R
H15T H 0.5857 0.3695 -0.2170 0.064 Uiso 1 1 calc R
C15K C 0.4769(4) 0.3676(3) -0.28995(15) 0.0777(14) Uani 1 1 d .
H15U H 0.4584 0.3034 -0.3059 0.117 Uiso 1 1 calc R
H15V H 0.5439 0.3863 -0.3112 0.117 Uiso 1 1 calc R
H15W H 0.4056 0.3949 -0.2961 0.117 Uiso 1 1 calc R
C16 C 0.1647(2) 0.46610(19) 0.31813(10) 0.0186(7) Uani 1 1 d .
C17 C 0.1979(2) 0.55046(19) 0.35826(11) 0.0207(8) Uani 1 1 d .
C18 C 0.3080(2) 0.5706(2) 0.39207(11) 0.0197(8) Uani 1 1 d .
C19 C 0.3863(2) 0.5070(2) 0.38530(11) 0.0196(8) Uani 1 1 d .
C20 C 0.3534(2) 0.42108(19) 0.34830(10) 0.0163(7) Uani 1 1 d .
C21 C 0.2426(2) 0.40283(18) 0.31587(10) 0.0199(7) Uani 1 1 d .
H21 H 0.2183 0.3440 0.2907 0.024 Uiso 1 1 calc R
C22 C 0.4365(2) 0.34897(17) 0.34119(10) 0.0187(7) Uani 1 1 d .
H22 H 0.5163 0.3795 0.3616 0.022 Uiso 1 1 calc R
C22A C 0.4599(2) 0.30322(19) 0.27483(11) 0.0258(8) Uani 1 1 d .
H22A H 0.4977 0.2492 0.2712 0.031 Uiso 1 1 calc R
H22B H 0.3820 0.2856 0.2506 0.031 Uiso 1 1 calc R
C22B C 0.5422(2) 0.36295(19) 0.24969(11) 0.0262(7) Uani 1 1 d .
H22C H 0.5124 0.4213 0.2607 0.031 Uiso 1 1 calc R
H22D H 0.6244 0.3713 0.2690 0.031 Uiso 1 1 calc R
C22C C 0.5495(2) 0.3274(2) 0.18136(11) 0.0289(8) Uani 1 1 d .
H22E H 0.5585 0.2639 0.1694 0.035 Uiso 1 1 calc R
H22F H 0.4724 0.3332 0.1621 0.035 Uiso 1 1 calc R
C22D C 0.6518(3) 0.3728(2) 0.15719(11) 0.0309(8) Uani 1 1 d .
H22G H 0.7292 0.3656 0.1754 0.037 Uiso 1 1 calc R
H22H H 0.6442 0.4365 0.1698 0.037 Uiso 1 1 calc R
C22E C 0.6545(3) 0.3372(2) 0.08863(12) 0.0370(9) Uani 1 1 d .
H22I H 0.6568 0.2728 0.0761 0.044 Uiso 1 1 calc R
H22J H 0.5787 0.3475 0.0707 0.044 Uiso 1 1 calc R
C22F C 0.7600(3) 0.3775(2) 0.06296(12) 0.0367(9) Uani 1 1 d .
H22K H 0.8360 0.3669 0.0805 0.044 Uiso 1 1 calc R
H22L H 0.7580 0.4419 0.0755 0.044 Uiso 1 1 calc R
C22G C 0.7606(3) 0.3414(2) -0.00572(12) 0.0405(9) Uani 1 1 d .
H22M H 0.7621 0.2769 -0.0182 0.049 Uiso 1 1 calc R
H22N H 0.6847 0.3521 -0.0233 0.049 Uiso 1 1 calc R
C22H C 0.8661(3) 0.3811(2) -0.03163(13) 0.0454(10) Uani 1 1 d .
H22O H 0.9419 0.3712 -0.0134 0.054 Uiso 1 1 calc R
H22P H 0.8638 0.4455 -0.0196 0.054 Uiso 1 1 calc R
C22I C 0.8692(3) 0.3448(2) -0.09995(13) 0.0470(10) Uani 1 1 d .
H22Q H 0.8727 0.2806 -0.1120 0.056 Uiso 1 1 calc R
H22R H 0.7931 0.3541 -0.1182 0.056 Uiso 1 1 calc R
C22J C 0.9733(3) 0.3853(3) -0.12534(15) 0.0662(13) Uani 1 1 d .
H22S H 1.0493 0.3775 -0.1062 0.079 Uiso 1 1 calc R
H22T H 0.9685 0.4493 -0.1141 0.079 Uiso 1 1 calc R
C22K C 0.9791(4) 0.3476(3) -0.19368(16) 0.0795(14) Uani 1 1 d .
H22U H 0.9903 0.2852 -0.2052 0.119 Uiso 1 1 calc R
H22V H 1.0470 0.3796 -0.2067 0.119 Uiso 1 1 calc R
H22W H 0.9037 0.3539 -0.2133 0.119 Uiso 1 1 calc R
C23 C 0.3916(3) 0.2854(2) 0.37466(12) 0.0181(8) Uani 1 1 d .
C24 C 0.4303(3) 0.3073(2) 0.43571(12) 0.0160(9) Uani 1 1 d .
C25 C 0.4002(3) 0.2484(2) 0.46698(11) 0.0180(8) Uani 1 1 d .
C26 C 0.3313(3) 0.1701(2) 0.43890(12) 0.0187(8) Uani 1 1 d .
C27 C 0.2838(3) 0.1478(2) 0.37900(11) 0.0165(9) Uani 1 1 d .
C28 C 0.3176(3) 0.2075(2) 0.34840(11) 0.0176(8) Uani 1 1 d .
H28 H 0.2882 0.1937 0.3076 0.021 Uiso 1 1 calc R
CV1 C -0.1589(8) 0.7554(4) 0.4121(4) 0.219(6) Uani 1 1 d .
HV1A H -0.1963 0.8009 0.4434 0.263 Uiso 1 1 calc R
HV1B H -0.0790 0.7527 0.4301 0.263 Uiso 1 1 calc R
CX1 C -0.0954(4) 0.6409(3) 0.55124(15) 0.0496(11) Uani 1 1 d .
HX1A H -0.0640 0.6447 0.5920 0.059 Uiso 1 1 calc R
HX1B H -0.1344 0.6945 0.5551 0.059 Uiso 1 1 calc R
CX2 C 0.0055(3) 0.6365(3) 0.51098(15) 0.0573(11) Uani 1 1 d .
HX2A H 0.0480 0.5860 0.5097 0.086 Uiso 1 1 calc R
HX2B H 0.0616 0.6908 0.5264 0.086 Uiso 1 1 calc R
HX2C H -0.0260 0.6299 0.4701 0.086 Uiso 1 1 calc R
CV2 C -0.1387(7) 0.7847(6) 0.3754(4) 0.206(5) Uani 1 1 d .
HV2A H -0.0594 0.7710 0.3603 0.309 Uiso 1 1 calc R
HV2B H -0.1385 0.8487 0.3917 0.309 Uiso 1 1 calc R
HV2C H -0.2006 0.7600 0.3422 0.309 Uiso 1 1 calc R
CZQ C -0.4501(3) -0.0365(2) 0.42110(14) 0.0409(9) Uani 1 1 d .
HZQ1 H -0.4080 0.0158 0.4528 0.049 Uiso 1 1 calc R
HZQ2 H -0.5338 -0.0248 0.4147 0.049 Uiso 1 1 calc R
CZ3 C -0.7709(3) -0.1719(2) 0.38347(15) 0.0514(10) Uani 1 1 d .
HZ3A H -0.7666 -0.1081 0.3898 0.062 Uiso 1 1 calc R
HZ3B H -0.8568 -0.1955 0.3826 0.062 Uiso 1 1 calc R
CZ4 C -0.7182(3) -0.2174(2) 0.32505(14) 0.0560(11) Uani 1 1 d .
HZ4A H -0.6332 -0.1938 0.3263 0.084 Uiso 1 1 calc R
HZ4B H -0.7628 -0.2078 0.2917 0.084 Uiso 1 1 calc R
HZ4C H -0.7239 -0.2807 0.3188 0.084 Uiso 1 1 calc R
CZ7 C -0.3871(3) -0.0514(2) 0.36361(14) 0.0501(10) Uani 1 1 d .
HZ7A H -0.3037 -0.0617 0.3701 0.075 Uiso 1 1 calc R
HZ7B H -0.3869 0.0006 0.3507 0.075 Uiso 1 1 calc R
HZ7C H -0.4292 -0.1028 0.3322 0.075 Uiso 1 1 calc R
H4U H -0.301(3) 0.680(2) 0.4210(14) 0.043(9) Uiso 1 1 d .

loop_
_atom_site_aniso_label
_atom_site_aniso_U_11
_atom_site_aniso_U_22
_atom_site_aniso_U_33
_atom_site_aniso_U_23
_atom_site_aniso_U_13
_atom_site_aniso_U_12
O1 0.0245(10) 0.0271(15) 0.0298(10) 0.0189(10) -0.0013(9) -0.0018(11)
O2 0.0303(11) 0.0397(15) 0.0321(10) 0.0269(10) 0.0098(9) 0.0105(11)
O3 0.0318(11) 0.0307(15) 0.0332(10) 0.0207(10) 0.0112(9) 0.0123(11)
O4 0.0240(10) 0.0204(14) 0.0253(9) 0.0100(9) 0.0077(8) 0.0001(10)
O5 0.0213(10) 0.0177(15) 0.0214(9) -0.0014(9) 0.0022(8) -0.0033(11)
O6 0.0241(11) 0.0216(15) 0.0317(10) 0.0094(10) 0.0088(9) 0.0028(11)
O7 0.0209(10) 0.0219(15) 0.0329(10) 0.0073(10) -0.0014(9) 0.0023(11)
O8 0.0260(11) 0.0187(15) 0.0288(10) 0.0034(10) -0.0045(9) 0.0044(11)
O9 0.0230(10) 0.0207(14) 0.0215(9) 0.0033(9) -0.0027(8) 0.0038(10)
O10 0.0247(11) 0.0180(16) 0.0168(8) 0.0039(10) 0.0001(9) -0.0057(12)
O11 0.0269(10) 0.0298(16) 0.0186(9) 0.0113(10) -0.0041(8) -0.0067(12)
O12 0.0274(11) 0.0269(15) 0.0261(10) 0.0160(10) -0.0052(8) -0.0069(11)
OZ1 0.0385(12) 0.0421(17) 0.0441(12) 0.0290(12) -0.0111(11) -0.0077(13)
OZ2 0.0375(12) 0.0308(15) 0.0333(11) 0.0101(11) 0.0066(9) 0.0087(12)
OX2 0.085(2) 0.044(2) 0.144(3) 0.0409(19) 0.086(2) 0.0281(19)
OZ3 0.0468(15) 0.063(2) 0.0248(11) 0.0083(13) 0.0048(11) -0.0134(17)
C1 0.0229(16) 0.019(2) 0.0203(12) 0.0068(15) 0.0007(12) 0.0011(19)
C1A 0.0338(17) 0.023(2) 0.0200(12) 0.0061(14) -0.0001(12) -0.0015(17)
C1B 0.0271(16) 0.030(2) 0.0252(13) 0.0036(14) 0.0021(12) 0.0005(17)
C1C 0.0404(18) 0.038(2) 0.0272(14) 0.0073(15) 0.0043(13) 0.0086(18)
C1D 0.0368(18) 0.051(3) 0.0305(15) 0.0064(16) 0.0040(14) 0.0118(19)
C1E 0.0446(19) 0.043(3) 0.0331(16) 0.0063(16) 0.0100(15) 0.0127(19)
C1F 0.0437(19) 0.040(3) 0.0342(16) 0.0093(16) 0.0064(15) 0.0079(19)
C1G 0.0362(18) 0.044(2) 0.0298(15) 0.0057(16) 0.0035(14) 0.0065(19)
C1H 0.0350(18) 0.046(3) 0.0371(16) 0.0129(17) 0.0021(14) 0.0048(19)
C1I 0.0411(19) 0.049(3) 0.0301(15) 0.0120(16) 0.0028(14) 0.0064(19)
C1J 0.052(2) 0.049(3) 0.0379(17) 0.0186(18) 0.0022(16) 0.002(2)
C1K 0.056(2) 0.068(3) 0.0313(16) 0.0164(19) 0.0048(16) 0.002(2)
C2 0.0222(14) 0.012(2) 0.0202(12) 0.0030(12) -0.0006(11) -0.0043(15)
C3 0.0246(15) 0.014(2) 0.0232(12) 0.0092(13) -0.0034(11) -0.0035(15)
C4 0.0291(15) 0.021(2) 0.0210(12) 0.0119(13) 0.0035(12) -0.0011(16)
C5 0.0205(14) 0.014(2) 0.0236(12) 0.0059(13) 0.0012(11) -0.0020(15)
C6 0.0260(15) 0.013(2) 0.0181(12) 0.0048(12) -0.0021(11) -0.0022(15)
C7 0.0242(14) 0.018(2) 0.0153(11) 0.0053(12) -0.0003(11) -0.0055(15)
C8 0.0245(15) 0.022(2) 0.0196(12) 0.0077(13) -0.0005(11) 0.0015(16)
C8A 0.0296(16) 0.028(2) 0.0256(13) 0.0080(14) -0.0018(12) 0.0038(17)
C8B 0.0344(17) 0.036(2) 0.0251(14) 0.0055(15) -0.0068(13) 0.0038(18)
C8C 0.0352(18) 0.042(2) 0.0253(14) 0.0020(15) -0.0069(13) 0.0062(18)
C8D 0.050(2) 0.054(3) 0.0270(15) 0.0135(17) -0.0016(15) 0.001(2)
C8E 0.044(2) 0.048(3) 0.0268(15) 0.0038(16) -0.0013(14) 0.002(2)
C8F 0.050(2) 0.075(3) 0.0303(16) 0.0189(19) -0.0016(16) 0.000(2)
C8G 0.0417(19) 0.050(3) 0.0286(15) 0.0033(17) -0.0027(14) -0.004(2)
C8H 0.044(2) 0.073(3) 0.0363(17) 0.0199(19) -0.0009(16) -0.004(2)
C8I 0.0420(19) 0.050(3) 0.0309(16) 0.0075(17) 0.0005(15) 0.000(2)
C8J 0.057(2) 0.052(3) 0.0426(19) 0.0124(19) 0.0035(18) -0.011(2)
C8K 0.067(3) 0.051(3) 0.0456(19) 0.0156(19) 0.0165(19) 0.001(2)
C9 0.0154(13) 0.019(2) 0.0161(11) 0.0067(13) -0.0046(10) -0.0021(15)
C10 0.0153(14) 0.023(2) 0.0179(12) 0.0106(13) -0.0013(11) -0.0035(16)
C11 0.0155(14) 0.015(2) 0.0173(12) 0.0041(13) -0.0025(11) -0.0036(15)
C12 0.0209(15) 0.016(2) 0.0195(12) 0.0069(13) -0.0037(11) -0.0026(16)
C13 0.0168(14) 0.019(2) 0.0164(11) 0.0073(13) -0.0016(11) -0.0025(16)
C14 0.0189(14) 0.023(2) 0.0136(11) 0.0051(13) -0.0008(11) 0.0027(16)
C15 0.0238(14) 0.0152(19) 0.0186(12) 0.0064(12) 0.0021(11) 0.0002(15)
C15A 0.0276(15) 0.032(2) 0.0193(12) 0.0100(14) 0.0033(12) 0.0017(16)
C15B 0.0344(17) 0.036(2) 0.0220(13) 0.0117(14) 0.0067(12) -0.0004(17)
C15C 0.0341(17) 0.036(2) 0.0217(13) 0.0102(14) 0.0055(12) -0.0011(17)
C15D 0.0319(16) 0.040(2) 0.0220(13) 0.0129(15) 0.0055(12) -0.0010(17)
C15E 0.0322(16) 0.039(2) 0.0222(13) 0.0114(14) 0.0060(12) -0.0006(17)
C15F 0.0353(17) 0.035(2) 0.0238(13) 0.0113(15) 0.0068(13) 0.0000(17)
C15G 0.0409(18) 0.035(2) 0.0246(14) 0.0108(15) 0.0073(13) 0.0021(18)
C15H 0.0403(18) 0.037(2) 0.0252(14) 0.0114(15) 0.0079(13) 0.0007(18)
C15I 0.054(2) 0.040(3) 0.0241(14) 0.0119(16) 0.0100(14) -0.002(2)
C15J 0.067(2) 0.061(3) 0.0389(18) 0.0239(19) 0.0240(18) 0.010(2)
C15K 0.123(4) 0.084(3) 0.0390(19) 0.033(2) 0.037(2) 0.018(3)
C16 0.0184(14) 0.022(2) 0.0161(12) 0.0083(14) 0.0031(11) -0.0021(16)
C17 0.0208(15) 0.024(2) 0.0198(12) 0.0102(14) 0.0044(11) 0.0045(16)
C18 0.0247(15) 0.013(2) 0.0189(12) 0.0039(14) 0.0030(12) -0.0025(17)
C19 0.0190(15) 0.024(2) 0.0170(12) 0.0097(14) 0.0013(11) -0.0005(17)
C20 0.0222(15) 0.012(2) 0.0151(11) 0.0058(13) 0.0029(11) -0.0009(16)
C21 0.0275(15) 0.015(2) 0.0144(11) 0.0033(12) 0.0028(11) -0.0033(15)
C22 0.0227(14) 0.0142(19) 0.0184(12) 0.0046(12) 0.0022(11) 0.0007(15)
C22A 0.0286(15) 0.030(2) 0.0215(12) 0.0100(13) 0.0061(12) 0.0073(16)
C22B 0.0322(16) 0.026(2) 0.0199(12) 0.0079(13) 0.0042(12) -0.0008(16)
C22C 0.0330(16) 0.036(2) 0.0212(13) 0.0127(14) 0.0030(12) 0.0086(17)
C22D 0.0366(17) 0.033(2) 0.0243(13) 0.0119(14) 0.0056(13) 0.0024(18)
C22E 0.0464(19) 0.043(2) 0.0261(14) 0.0157(15) 0.0092(14) 0.0090(19)
C22F 0.0419(18) 0.044(2) 0.0268(14) 0.0155(16) 0.0085(14) 0.0029(19)
C22G 0.0457(19) 0.051(3) 0.0281(15) 0.0163(16) 0.0122(14) 0.008(2)
C22H 0.046(2) 0.064(3) 0.0328(16) 0.0241(18) 0.0139(15) 0.007(2)
C22I 0.056(2) 0.058(3) 0.0355(16) 0.0221(17) 0.0195(16) 0.020(2)
C22J 0.058(2) 0.111(4) 0.047(2) 0.047(2) 0.0225(18) 0.021(3)
C22K 0.106(3) 0.106(4) 0.050(2) 0.045(2) 0.046(2) 0.044(3)
C23 0.0177(15) 0.018(2) 0.0197(12) 0.0076(14) 0.0031(12) 0.0025(18)
C24 0.0148(15) 0.008(3) 0.0207(12) 0.0005(15) -0.0012(12) -0.0061(19)
C25 0.0178(15) 0.017(2) 0.0169(12) 0.0040(14) -0.0013(12) -0.0022(18)
C26 0.0156(15) 0.020(2) 0.0221(13) 0.0106(15) 0.0012(12) -0.0012(18)
C27 0.0148(15) 0.010(3) 0.0208(12) 0.0020(15) -0.0015(12) -0.0046(19)
C28 0.0186(15) 0.016(2) 0.0153(11) 0.0013(14) -0.0017(12) -0.0006(18)
CV1 0.287(10) 0.053(5) 0.325(12) 0.052(6) 0.256(10) 0.047(6)
CX1 0.054(2) 0.053(3) 0.0318(17) 0.005(2) -0.0004(17) -0.008(3)
CX2 0.049(2) 0.074(3) 0.0425(19) 0.018(2) -0.0018(17) -0.015(2)
CV2 0.155(7) 0.260(11) 0.317(12) 0.256(10) 0.028(7) 0.006(7)
CZQ 0.051(2) 0.038(2) 0.0388(17) 0.0208(17) 0.0001(15) 0.001(2)
CZ3 0.058(2) 0.054(3) 0.053(2) 0.030(2) 0.0022(18) 0.020(2)
CZ4 0.067(3) 0.060(3) 0.0414(19) 0.022(2) 0.0009(18) -0.006(2)
CZ7 0.061(2) 0.050(3) 0.0372(18) 0.0190(18) -0.0020(17) -0.016(2)

loop_
_atom_type_symbol
_atom_type_description
_atom_type_scat_dispersion_real
_atom_type_scat_dispersion_imag
_atom_type_scat_source
O O 0.0106 0.0060 'International Tables Vol C Tables 4.2.6.8 and 6.1.1.4'
C C 0.0033 0.0016 'International Tables Vol C Tables 4.2.6.8 and 6.1.1.4'
H H 0.0000 0.0000 'International Tables Vol C Tables 4.2.6.8 and 6.1.1.4'

loop_
_geom_angle_atom_site_label_1
_geom_angle_atom_site_label_2
_geom_angle_atom_site_label_3
_geom_angle
C27 C1 C2 109.8(2)
C27 C1 C1A 114.4(2)
C2 C1 C1A 113.2(2)
C1 C1A C1B 111.6(2)
C1C C1B C1A 114.5(2)
C1B C1C C1D 111.5(2)
C1C C1D C1E 115.5(3)
C1D C1E C1F 114.5(3)
C1G C1F C1E 112.2(2)
C1H C1G C1F 115.0(2)
C1G C1H C1I 112.9(2)
C1J C1I C1H 115.0(3)
C1I C1J C1K 112.8(3)
C7 C2 C3 116.6(2)
C7 C2 C1 122.7(2)
C3 C2 C1 120.6(2)
C4 C3 O1 115.8(2)
C4 C3 C2 121.0(2)
O1 C3 C2 123.2(2)
O2 C4 C3 121.3(2)
O2 C4 C5 117.5(2)
C3 C4 C5 121.2(2)
O3 C5 C4 116.0(2)
O3 C5 C6 124.7(2)
C4 C5 C6 119.3(2)
C7 C6 C5 118.0(2)
C7 C6 C8 121.0(2)
C5 C6 C8 120.9(2)
C6 C7 C2 123.7(2)
C9 C8 C8A 112.9(2)
C9 C8 C6 112.3(2)
C8A C8 C6 112.1(2)
C8B C8A C8 113.4(2)
C8A C8B C8C 113.8(2)
C8D C8C C8B 115.2(3)
C8C C8D C8E 113.2(3)
C8F C8E C8D 114.3(3)
C8E C8F C8G 114.0(3)
C8H C8G C8F 114.0(3)
C8G C8H C8I 114.6(3)
C8J C8I C8H 113.8(3)
C8K C8J C8I 114.7(3)
C10 C9 C14 115.9(3)
C10 C9 C8 121.3(2)
C14 C9 C8 122.8(2)
O4 C10 C11 119.9(2)
O4 C10 C9 117.8(2)
C11 C10 C9 122.2(2)
C12 C11 C10 120.0(2)
C12 C11 O5 121.4(2)
C10 C11 O5 118.4(2)
O6 C12 C11 121.6(2)
O6 C12 C13 118.3(2)
C11 C12 C13 120.1(3)
C14 C13 C12 117.9(2)
C14 C13 C15 122.7(2)
C12 C13 C15 119.3(3)
C13 C14 C9 123.6(2)
C13 C15 C16 110.39(19)
C13 C15 C15A 113.1(2)
C16 C15 C15A 113.05(19)
C15B C15A C15 113.4(2)
C15C C15B C15A 112.5(3)
C15B C15C C15D 113.0(3)
C15E C15D C15C 112.3(3)
C15F C15E C15D 113.4(3)
C15G C15F C15E 111.8(3)
C15H C15G C15F 114.8(3)
C15G C15H C15I 112.6(3)
C15H C15I C15J 113.9(3)
C15K C15J C15I 112.2(3)
C17 C16 C21 117.3(2)
C17 C16 C15 121.3(2)
C21 C16 C15 121.4(3)
O7 C17 C16 124.6(2)
O7 C17 C18 115.2(3)
C16 C17 C18 120.1(2)
O8 C18 C19 117.7(2)
O8 C18 C17 121.8(2)
C19 C18 C17 120.5(3)
O9 C19 C20 125.2(2)
O9 C19 C18 113.9(3)
C20 C19 C18 120.9(3)
C19 C20 C21 117.1(2)
C19 C20 C22 122.1(2)
C21 C20 C22 120.8(3)
C20 C21 C16 123.8(3)
C22A C22 C23 113.8(2)
C22A C22 C20 111.82(19)
C23 C22 C20 111.64(18)
C22B C22A C22 111.6(2)
C22C C22B C22A 113.6(2)
C22D C22C C22B 114.5(3)
C22C C22D C22E 113.1(3)
C22F C22E C22D 114.6(3)
C22E C22F C22G 113.8(3)
C22H C22G C22F 114.0(3)
C22G C22H C22I 114.7(3)
C22J C22I C22H 114.4(3)
C22I C22J C22K 114.8(4)
C28 C23 C24 118.1(3)
C28 C23 C22 124.3(2)
C24 C23 C22 117.6(3)
O10 C24 C25 121.9(3)
O10 C24 C23 118.1(3)
C25 C24 C23 119.9(3)
C26 C25 O11 116.9(2)
C26 C25 C24 120.5(3)
O11 C25 C24 122.5(3)
C25 C26 O12 120.4(2)
C25 C26 C27 121.6(3)
O12 C26 C27 118.0(3)
C28 C27 C26 116.5(3)
C28 C27 C1 123.8(2)
C26 C27 C1 119.6(3)
C23 C28 C27 123.2(3)
CV2 CV1 OX2 129.2(11)
OZ3 CX1 CX2 110.8(3)
OZ1 CZQ CZ7 110.8(3)
OZ2 CZ3 CZ4 108.6(3)

loop_
_geom_bond_atom_site_label_1
_geom_bond_atom_site_label_2
_geom_bond_distance
O1 C3 1.390(3)
O2 C4 1.377(3)
O3 C5 1.373(3)
O4 C10 1.383(3)
O5 C11 1.390(3)
O6 C12 1.371(3)
O7 C17 1.377(3)
O8 C18 1.371(3)
O9 C19 1.382(3)
O10 C24 1.370(4)
O11 C25 1.384(3)
O12 C26 1.386(3)
OZ1 CZQ 1.436(3)
OZ2 CZ3 1.442(3)
OX2 CV1 1.448(7)
OZ3 CX1 1.424(4)
C1 C27 1.511(4)
C1 C2 1.519(3)
C1 C1A 1.530(3)
C1A C1B 1.530(3)
C1B C1C 1.514(4)
C1C C1D 1.520(4)
C1D C1E 1.523(4)
C1E C1F 1.526(4)
C1F C1G 1.516(4)
C1G C1H 1.512(4)
C1H C1I 1.523(4)
C1I C1J 1.515(4)
C1J C1K 1.522(4)
C2 C7 1.394(3)
C2 C3 1.398(3)
C3 C4 1.378(3)
C4 C5 1.395(3)
C5 C6 1.400(3)
C6 C7 1.386(3)
C6 C8 1.533(3)
C8 C9 1.523(4)
C8 C8A 1.532(3)
C8A C8B 1.522(4)
C8B C8C 1.539(4)
C8C C8D 1.505(4)
C8D C8E 1.528(4)
C8E C8F 1.511(4)
C8F C8G 1.530(4)
C8G C8H 1.515(4)
C8H C8I 1.516(4)
C8I C8J 1.515(4)
C8J C8K 1.505(4)
C9 C10 1.389(3)
C9 C14 1.404(3)
C10 C11 1.385(4)
C11 C12 1.380(3)
C12 C13 1.403(3)
C13 C14 1.381(4)
C13 C15 1.522(3)
C15 C16 1.528(4)
C15 C15A 1.535(3)
C15A C15B 1.521(4)
C15B C15C 1.520(3)
C15C C15D 1.528(4)
C15D C15E 1.527(4)
C15E C15F 1.527(4)
C15F C15G 1.523(4)
C15G C15H 1.514(4)
C15H C15I 1.522(4)
C15I C15J 1.525(4)
C15J C15K 1.515(5)
C16 C17 1.389(4)
C16 C21 1.401(3)
C17 C18 1.396(4)
C18 C19 1.393(3)
C19 C20 1.384(4)
C20 C21 1.389(4)
C20 C22 1.536(3)
C22 C22A 1.530(3)
C22 C23 1.533(4)
C22A C22B 1.524(4)
C22B C22C 1.521(3)
C22C C22D 1.509(4)
C22D C22E 1.521(4)
C22E C22F 1.512(4)
C22F C22G 1.522(4)
C22G C22H 1.512(4)
C22H C22I 1.517(4)
C22I C22J 1.498(4)
C22J C22K 1.521(5)
C23 C28 1.379(4)
C23 C24 1.402(4)
C24 C25 1.395(4)
C25 C26 1.364(4)
C26 C27 1.406(4)
C27 C28 1.403(4)
CV1 CV2 1.123(9)
CX1 CX2 1.475(4)
CZQ CZ7 1.492(4)
CZ3 CZ4 1.494(4)
